data_7064430
loop_
_publ_author_name
'Zhang, Zhihua'
'Qu, Hongmei'
'Li, Xia'
'Li, Yameng'
'Dai, Ruihan'
'Zhang, Xuesong'
'Pan, Wenjing'

_publ_section_title
;
 D--\p--A type AIE molecules exhibiting persistent room temperature
 phosphorescence and delayed fluorescence through structural regulation
;
_journal_issue 20
_journal_name_full 'New Journal of Chemistry'
_journal_page_first 8823
_journal_page_last 8834
_journal_paper_doi 10.1039/D6NJ00835F
_journal_volume 50
_journal_year 2026
_chemical_formula_moiety 'C31 H20 N2 O'
_chemical_formula_sum 'C31 H20 N2 O'
_chemical_formula_weight 436.49
_space_group_IT_number 14
_space_group_name_Hall '-P 2ybc'
_space_group_name_H-M_alt 'P 1 21/c 1'
_atom_sites_solution_hydrogens geom
_atom_sites_solution_primary direct
_atom_sites_solution_secondary difmap
_audit_creation_method SHELXL-97
_audit_update_record
;
2025-04-15 deposited with the CCDC.	2026-04-24 downloaded from the CCDC.
;
_cell_angle_alpha 90.00
_cell_angle_beta 94.5330(10)
_cell_angle_gamma 90.00
_cell_formula_units_Z 4
_cell_length_a 18.7211(6)
_cell_length_b 9.7293(3)
_cell_length_c 11.9442(4)
_cell_measurement_temperature 100(2)
_cell_volume 2168.75(12)
_computing_structure_refinement 'SHELXL-97 (Sheldrick, 1997)'
_computing_structure_solution 'SHELXS-97 (Sheldrick, 1990)'
_diffrn_ambient_temperature 100(2)
_diffrn_measured_fraction_theta_full 0.987
_diffrn_measured_fraction_theta_max 0.987
_diffrn_radiation_monochromator graphite
_diffrn_radiation_source 'fine-focus sealed tube'
_diffrn_radiation_type CuK\a
_diffrn_radiation_wavelength 1.54178
_diffrn_reflns_av_R_equivalents 0.0343
_diffrn_reflns_av_sigmaI/netI 0.0196
_diffrn_reflns_limit_h_max 23
_diffrn_reflns_limit_h_min -23
_diffrn_reflns_limit_k_max 12
_diffrn_reflns_limit_k_min -12
_diffrn_reflns_limit_l_max 14
_diffrn_reflns_limit_l_min -14
_diffrn_reflns_number 46138
_diffrn_reflns_theta_full 75.00
_diffrn_reflns_theta_max 75.00
_diffrn_reflns_theta_min 2.37
_exptl_absorpt_coefficient_mu 0.636
_exptl_absorpt_correction_T_max 0.9106
_exptl_absorpt_correction_T_min 0.8833
_exptl_crystal_density_diffrn 1.337
_exptl_crystal_density_method 'not measured'
_exptl_crystal_F_000 912
_exptl_crystal_size_max 0.20
_exptl_crystal_size_mid 0.17
_exptl_crystal_size_min 0.15
_refine_diff_density_max 0.190
_refine_diff_density_min -0.386
_refine_diff_density_rms 0.074
_refine_ls_extinction_method none
_refine_ls_goodness_of_fit_ref 1.092
_refine_ls_hydrogen_treatment mixed
_refine_ls_matrix_type full
_refine_ls_number_parameters 307
_refine_ls_number_reflns 4415
_refine_ls_number_restraints 0
_refine_ls_restrained_S_all 1.092
_refine_ls_R_factor_all 0.0412
_refine_ls_R_factor_gt 0.0408
_refine_ls_shift/su_max 0.001
_refine_ls_shift/su_mean 0.000
_refine_ls_structure_factor_coef Fsqd
_refine_ls_weighting_details 'calc w=1/[\s^2^(Fo^2^)+(0.0488P)^2^+0.9585P] where P=(Fo^2^+2Fc^2^)/3'
_refine_ls_weighting_scheme calc
_refine_ls_wR_factor_gt 0.1005
_refine_ls_wR_factor_ref 0.1008
_reflns_number_gt 4356
_reflns_number_total 4415
_reflns_threshold_expression >2sigma(I)
_cod_data_source_file d6nj00835f2.cif
_cod_data_source_block 2
_cod_database_code 7064430

loop_
_symmetry_equiv_pos_as_xyz
'x, y, z'
'-x, y+1/2, -z+1/2'
'-x, -y, -z'
'x, -y-1/2, z-1/2'

loop_
_atom_site_label
_atom_site_type_symbol
_atom_site_fract_x
_atom_site_fract_y
_atom_site_fract_z
_atom_site_U_iso_or_equiv
_atom_site_adp_type
_atom_site_occupancy
_atom_site_symmetry_multiplicity
_atom_site_calc_flag
_atom_site_refinement_flags
_atom_site_disorder_assembly
_atom_site_disorder_group
O1 O 0.86696(5) 0.60762(8) 0.87595(7) 0.01895(19) Uani 1 1 d . . .
N1 N 0.64586(5) 0.57430(10) 0.09428(8) 0.0151(2) Uani 1 1 d . . .
N2 N 1.01852(6) 0.06976(11) 1.15513(9) 0.0223(2) Uani 1 1 d . . .
C1 C 0.58773(6) 0.65745(11) 0.05879(9) 0.0142(2) Uani 1 1 d . . .
C2 C 0.55931(6) 0.76944(11) 0.11314(9) 0.0161(2) Uani 1 1 d . . .
H2 H 0.5794 0.7995 0.1845 0.019 Uiso 1 1 calc R . .
C3 C 0.50062(6) 0.83516(12) 0.05908(9) 0.0181(2) Uani 1 1 d . . .
H3 H 0.4799 0.9114 0.0943 0.022 Uiso 1 1 calc R . .
C4 C 0.47106(6) 0.79137(12) -0.04670(9) 0.0185(2) Uani 1 1 d . . .
H4 H 0.4302 0.8372 -0.0811 0.022 Uiso 1 1 calc R . .
C5 C 0.50060(6) 0.68250(12) -0.10133(9) 0.0171(2) Uani 1 1 d . . .
H5 H 0.4809 0.6542 -0.1734 0.021 Uiso 1 1 calc R . .
C6 C 0.56005(6) 0.61465(11) -0.04877(9) 0.0149(2) Uani 1 1 d . . .
C7 C 0.60333(6) 0.49987(11) -0.07969(9) 0.0150(2) Uani 1 1 d . . .
C8 C 0.60064(6) 0.41277(12) -0.17294(9) 0.0177(2) Uani 1 1 d . . .
H8 H 0.5660 0.4270 -0.2343 0.021 Uiso 1 1 calc R . .
C9 C 0.64907(6) 0.30565(12) -0.17474(10) 0.0203(2) Uani 1 1 d . . .
H9 H 0.6477 0.2462 -0.2380 0.024 Uiso 1 1 calc R . .
C10 C 0.70016(6) 0.28394(12) -0.08413(10) 0.0200(2) Uani 1 1 d . . .
H10 H 0.7328 0.2094 -0.0870 0.024 Uiso 1 1 calc R . .
C11 C 0.70426(6) 0.36874(12) 0.00972(10) 0.0178(2) Uani 1 1 d . . .
H11 H 0.7389 0.3535 0.0710 0.021 Uiso 1 1 calc R . .
C12 C 0.65545(6) 0.47727(11) 0.01054(9) 0.0149(2) Uani 1 1 d . . .
C13 C 0.67986(6) 0.57487(11) 0.20504(9) 0.0145(2) Uani 1 1 d . . .
C14 C 0.75401(6) 0.57077(12) 0.22432(9) 0.0166(2) Uani 1 1 d . . .
H14 H 0.7831 0.5665 0.1628 0.020 Uiso 1 1 calc R . .
C15 C 0.78571(6) 0.57297(12) 0.33392(9) 0.0164(2) Uani 1 1 d . . .
H15 H 0.8364 0.5680 0.3463 0.020 Uiso 1 1 calc R . .
C16 C 0.74415(6) 0.58238(11) 0.42618(9) 0.0147(2) Uani 1 1 d . . .
C17 C 0.66950(6) 0.58681(11) 0.40470(9) 0.0155(2) Uani 1 1 d . . .
H17 H 0.6401 0.5936 0.4658 0.019 Uiso 1 1 calc R . .
C18 C 0.63772(6) 0.58147(11) 0.29614(9) 0.0154(2) Uani 1 1 d . . .
H18 H 0.5870 0.5823 0.2836 0.019 Uiso 1 1 calc R . .
C19 C 0.77707(6) 0.58708(11) 0.54365(9) 0.0156(2) Uani 1 1 d . . .
C20 C 0.84697(6) 0.63469(12) 0.56829(9) 0.0172(2) Uani 1 1 d . . .
H20 H 0.8742 0.6641 0.5089 0.021 Uiso 1 1 calc R . .
C21 C 0.87741(6) 0.63972(12) 0.67835(10) 0.0177(2) Uani 1 1 d . . .
H21 H 0.9251 0.6718 0.6940 0.021 Uiso 1 1 calc R . .
C22 C 0.83740(6) 0.59736(11) 0.76466(9) 0.0166(2) Uani 1 1 d . . .
C23 C 0.76798(7) 0.55099(13) 0.74369(10) 0.0208(2) Uani 1 1 d . . .
H23 H 0.7408 0.5237 0.8038 0.025 Uiso 1 1 calc R . .
C24 C 0.73840(6) 0.54475(13) 0.63341(10) 0.0200(2) Uani 1 1 d . . .
H24 H 0.6910 0.5111 0.6185 0.024 Uiso 1 1 calc R . .
C25 C 0.89124(6) 0.48944(11) 0.92861(9) 0.0152(2) Uani 1 1 d . . .
C26 C 0.89712(6) 0.36374(12) 0.87428(9) 0.0178(2) Uani 1 1 d . . .
H26 H 0.8807 0.3541 0.7974 0.021 Uiso 1 1 calc R . .
C27 C 0.92726(6) 0.25279(12) 0.93374(10) 0.0185(2) Uani 1 1 d . . .
H27 H 0.9318 0.1667 0.8974 0.022 Uiso 1 1 calc R . .
C28 C 0.95103(6) 0.26734(12) 1.04702(9) 0.0164(2) Uani 1 1 d . . .
C29 C 0.94264(6) 0.39271(12) 1.10167(9) 0.0166(2) Uani 1 1 d . . .
H29 H 0.9576 0.4018 1.1792 0.020 Uiso 1 1 calc R . .
C30 C 0.91260(6) 0.50316(12) 1.04275(9) 0.0160(2) Uani 1 1 d . . .
H30 H 0.9065 0.5883 1.0797 0.019 Uiso 1 1 calc R . .
C31 C 0.98757(6) 0.15585(12) 1.10669(9) 0.0178(2) Uani 1 1 d . . .

loop_
_atom_site_aniso_label
_atom_site_aniso_U_11
_atom_site_aniso_U_22
_atom_site_aniso_U_33
_atom_site_aniso_U_23
_atom_site_aniso_U_13
_atom_site_aniso_U_12
O1 0.0268(4) 0.0144(4) 0.0146(4) 0.0008(3) -0.0050(3) 0.0015(3)
N1 0.0170(4) 0.0154(5) 0.0129(4) -0.0007(3) 0.0006(3) 0.0016(4)
N2 0.0242(5) 0.0205(5) 0.0222(5) 0.0038(4) 0.0011(4) 0.0022(4)
C1 0.0153(5) 0.0139(5) 0.0135(5) 0.0031(4) 0.0018(4) -0.0014(4)
C2 0.0198(5) 0.0149(5) 0.0139(5) 0.0008(4) 0.0035(4) -0.0010(4)
C3 0.0218(6) 0.0155(5) 0.0177(5) 0.0032(4) 0.0065(4) 0.0021(4)
C4 0.0176(5) 0.0207(6) 0.0174(5) 0.0074(4) 0.0025(4) 0.0019(4)
C5 0.0183(5) 0.0200(5) 0.0128(5) 0.0043(4) 0.0010(4) -0.0025(4)
C6 0.0174(5) 0.0146(5) 0.0129(5) 0.0018(4) 0.0032(4) -0.0033(4)
C7 0.0161(5) 0.0155(5) 0.0137(5) 0.0014(4) 0.0031(4) -0.0032(4)
C8 0.0205(5) 0.0185(5) 0.0142(5) -0.0015(4) 0.0027(4) -0.0055(4)
C9 0.0259(6) 0.0169(5) 0.0189(5) -0.0059(4) 0.0066(4) -0.0058(5)
C10 0.0225(6) 0.0141(5) 0.0242(6) -0.0016(4) 0.0074(5) 0.0002(4)
C11 0.0191(5) 0.0167(5) 0.0180(5) 0.0011(4) 0.0031(4) 0.0002(4)
C12 0.0180(5) 0.0142(5) 0.0128(5) -0.0006(4) 0.0040(4) -0.0024(4)
C13 0.0190(5) 0.0122(5) 0.0121(5) 0.0001(4) -0.0001(4) -0.0001(4)
C14 0.0177(5) 0.0177(5) 0.0148(5) -0.0003(4) 0.0038(4) -0.0003(4)
C15 0.0153(5) 0.0168(5) 0.0171(5) 0.0007(4) 0.0005(4) -0.0005(4)
C16 0.0184(5) 0.0108(5) 0.0147(5) 0.0009(4) -0.0001(4) -0.0004(4)
C17 0.0183(5) 0.0151(5) 0.0133(5) 0.0005(4) 0.0027(4) 0.0008(4)
C18 0.0143(5) 0.0157(5) 0.0163(5) 0.0005(4) 0.0008(4) 0.0003(4)
C19 0.0194(5) 0.0119(5) 0.0152(5) 0.0005(4) -0.0001(4) 0.0010(4)
C20 0.0191(5) 0.0169(5) 0.0156(5) 0.0008(4) 0.0018(4) 0.0001(4)
C21 0.0172(5) 0.0167(5) 0.0188(6) -0.0004(4) -0.0018(4) -0.0001(4)
C22 0.0229(6) 0.0127(5) 0.0134(5) 0.0002(4) -0.0034(4) 0.0024(4)
C23 0.0242(6) 0.0224(6) 0.0156(5) 0.0043(4) 0.0012(4) -0.0034(5)
C24 0.0196(5) 0.0233(6) 0.0167(5) 0.0029(4) -0.0011(4) -0.0045(5)
C25 0.0146(5) 0.0149(5) 0.0160(5) 0.0026(4) 0.0005(4) -0.0001(4)
C26 0.0217(5) 0.0186(6) 0.0127(5) -0.0007(4) -0.0014(4) 0.0001(4)
C27 0.0224(6) 0.0156(5) 0.0174(5) -0.0017(4) 0.0013(4) 0.0007(4)
C28 0.0165(5) 0.0167(5) 0.0161(5) 0.0028(4) 0.0013(4) 0.0005(4)
C29 0.0181(5) 0.0190(5) 0.0126(5) 0.0004(4) 0.0007(4) -0.0011(4)
C30 0.0175(5) 0.0156(5) 0.0150(5) -0.0021(4) 0.0015(4) -0.0001(4)
C31 0.0190(5) 0.0184(5) 0.0160(5) -0.0003(4) 0.0025(4) -0.0015(4)

loop_
_atom_type_symbol
_atom_type_description
_atom_type_scat_dispersion_real
_atom_type_scat_dispersion_imag
_atom_type_scat_source
C C 0.0181 0.0091 'International Tables Vol C Tables 4.2.6.8 and 6.1.1.4'
H H 0.0000 0.0000 'International Tables Vol C Tables 4.2.6.8 and 6.1.1.4'
N N 0.0311 0.0180 'International Tables Vol C Tables 4.2.6.8 and 6.1.1.4'
O O 0.0492 0.0322 'International Tables Vol C Tables 4.2.6.8 and 6.1.1.4'

loop_
_geom_angle_atom_site_label_1
_geom_angle_atom_site_label_2
_geom_angle_atom_site_label_3
_geom_angle
_geom_angle_site_symmetry_1
_geom_angle_site_symmetry_3
_geom_angle_publ_flag
C25 O1 C22 117.84(8) . . ?
C1 N1 C12 108.40(9) . . ?
C1 N1 C13 124.17(9) . . ?
C12 N1 C13 126.52(9) . . ?
N1 C1 C2 128.95(10) . . ?
N1 C1 C6 109.12(9) . . ?
C2 C1 C6 121.90(10) . . ?
C3 C2 C1 117.45(10) . . ?
C3 C2 H2 121.3 . . ?
C1 C2 H2 121.3 . . ?
C2 C3 C4 121.37(11) . . ?
C2 C3 H3 119.3 . . ?
C4 C3 H3 119.3 . . ?
C5 C4 C3 120.87(10) . . ?
C5 C4 H4 119.6 . . ?
C3 C4 H4 119.6 . . ?
C4 C5 C6 118.91(10) . . ?
C4 C5 H5 120.5 . . ?
C6 C5 H5 120.5 . . ?
C5 C6 C1 119.45(10) . . ?
C5 C6 C7 133.80(10) . . ?
C1 C6 C7 106.74(9) . . ?
C8 C7 C12 119.53(10) . . ?
C8 C7 C6 133.40(11) . . ?
C12 C7 C6 107.02(9) . . ?
C9 C8 C7 119.16(11) . . ?
C9 C8 H8 120.4 . . ?
C7 C8 H8 120.4 . . ?
C8 C9 C10 120.64(11) . . ?
C8 C9 H9 119.7 . . ?
C10 C9 H9 119.7 . . ?
C11 C10 C9 121.61(11) . . ?
C11 C10 H10 119.2 . . ?
C9 C10 H10 119.2 . . ?
C10 C11 C12 117.40(11) . . ?
C10 C11 H11 121.3 . . ?
C12 C11 H11 121.3 . . ?
C11 C12 N1 129.56(10) . . ?
C11 C12 C7 121.67(10) . . ?
N1 C12 C7 108.71(10) . . ?
C14 C13 C18 119.42(10) . . ?
C14 C13 N1 121.46(10) . . ?
C18 C13 N1 119.12(10) . . ?
C13 C14 C15 120.04(10) . . ?
C13 C14 H14 120.0 . . ?
C15 C14 H14 120.0 . . ?
C14 C15 C16 121.18(10) . . ?
C14 C15 H15 119.4 . . ?
C16 C15 H15 119.4 . . ?
C15 C16 C17 117.76(10) . . ?
C15 C16 C19 121.95(10) . . ?
C17 C16 C19 120.29(10) . . ?
C18 C17 C16 121.25(10) . . ?
C18 C17 H17 119.4 . . ?
C16 C17 H17 119.4 . . ?
C17 C18 C13 120.31(10) . . ?
C17 C18 H18 119.8 . . ?
C13 C18 H18 119.8 . . ?
C20 C19 C24 117.89(10) . . ?
C20 C19 C16 121.33(10) . . ?
C24 C19 C16 120.77(10) . . ?
C21 C20 C19 121.16(10) . . ?
C21 C20 H20 119.4 . . ?
C19 C20 H20 119.4 . . ?
C22 C21 C20 119.20(10) . . ?
C22 C21 H21 120.4 . . ?
C20 C21 H21 120.4 . . ?
C23 C22 C21 121.30(10) . . ?
C23 C22 O1 119.39(10) . . ?
C21 C22 O1 119.25(10) . . ?
C22 C23 C24 119.05(11) . . ?
C22 C23 H23 120.5 . . ?
C24 C23 H23 120.5 . . ?
C23 C24 C19 121.40(11) . . ?
C23 C24 H24 119.3 . . ?
C19 C24 H24 119.3 . . ?
O1 C25 C26 123.93(10) . . ?
O1 C25 C30 115.26(10) . . ?
C26 C25 C30 120.77(10) . . ?
C27 C26 C25 119.25(10) . . ?
C27 C26 H26 120.4 . . ?
C25 C26 H26 120.4 . . ?
C26 C27 C28 120.15(10) . . ?
C26 C27 H27 119.9 . . ?
C28 C27 H27 119.9 . . ?
C27 C28 C29 120.09(10) . . ?
C27 C28 C31 120.34(10) . . ?
C29 C28 C31 119.49(10) . . ?
C30 C29 C28 119.84(10) . . ?
C30 C29 H29 120.1 . . ?
C28 C29 H29 120.1 . . ?
C29 C30 C25 119.82(10) . . ?
C29 C30 H30 120.1 . . ?
C25 C30 H30 120.1 . . ?
N2 C31 C28 177.79(13) . . ?

loop_
_geom_bond_atom_site_label_1
_geom_bond_atom_site_label_2
_geom_bond_distance
_geom_bond_site_symmetry_2
_geom_bond_publ_flag
O1 C25 1.3707(13) . ?
O1 C22 1.4024(13) . ?
N1 C1 1.3947(14) . ?
N1 C12 1.3972(14) . ?
N1 C13 1.4221(13) . ?
N2 C31 1.1486(16) . ?
C1 C2 1.3951(16) . ?
C1 C6 1.4096(15) . ?
C2 C3 1.3860(16) . ?
C2 H2 0.9500 . ?
C3 C4 1.4048(16) . ?
C3 H3 0.9500 . ?
C4 C5 1.3823(17) . ?
C4 H4 0.9500 . ?
C5 C6 1.3993(16) . ?
C5 H5 0.9500 . ?
C6 C7 1.4447(16) . ?
C7 C8 1.3973(15) . ?
C7 C12 1.4128(15) . ?
C8 C9 1.3827(17) . ?
C8 H8 0.9500 . ?
C9 C10 1.4025(17) . ?
C9 H9 0.9500 . ?
C10 C11 1.3891(16) . ?
C10 H10 0.9500 . ?
C11 C12 1.3970(16) . ?
C11 H11 0.9500 . ?
C13 C14 1.3897(16) . ?
C13 C18 1.3950(15) . ?
C14 C15 1.3941(15) . ?
C14 H14 0.9500 . ?
C15 C16 1.4013(15) . ?
C15 H15 0.9500 . ?
C16 C17 1.4015(16) . ?
C16 C19 1.4880(15) . ?
C17 C18 1.3842(15) . ?
C17 H17 0.9500 . ?
C18 H18 0.9500 . ?
C19 C20 1.3974(16) . ?
C19 C24 1.4021(16) . ?
C20 C21 1.3916(15) . ?
C20 H20 0.9500 . ?
C21 C22 1.3841(17) . ?
C21 H21 0.9500 . ?
C22 C23 1.3799(17) . ?
C23 C24 1.3892(16) . ?
C23 H23 0.9500 . ?
C24 H24 0.9500 . ?
C25 C26 1.3929(16) . ?
C25 C30 1.3965(15) . ?
C26 C27 1.3873(16) . ?
C26 H26 0.9500 . ?
C27 C28 1.3977(15) . ?
C27 H27 0.9500 . ?
C28 C29 1.3981(16) . ?
C28 C31 1.4406(16) . ?
C29 C30 1.3798(16) . ?
C29 H29 0.9500 . ?
C30 H30 0.9500 . ?

loop_
_geom_torsion_atom_site_label_1
_geom_torsion_atom_site_label_2
_geom_torsion_atom_site_label_3
_geom_torsion_atom_site_label_4
_geom_torsion
_geom_torsion_site_symmetry_1
_geom_torsion_site_symmetry_2
_geom_torsion_site_symmetry_3
_geom_torsion_site_symmetry_4
_geom_torsion_publ_flag
C12 N1 C1 C2 -178.50(11) . . . . ?
C13 N1 C1 C2 11.81(18) . . . . ?
C12 N1 C1 C6 -0.49(12) . . . . ?
C13 N1 C1 C6 -170.19(10) . . . . ?
N1 C1 C2 C3 -179.96(11) . . . . ?
C6 C1 C2 C3 2.26(16) . . . . ?
C1 C2 C3 C4 -0.38(16) . . . . ?
C2 C3 C4 C5 -1.25(17) . . . . ?
C3 C4 C5 C6 0.99(17) . . . . ?
C4 C5 C6 C1 0.84(16) . . . . ?
C4 C5 C6 C7 179.66(11) . . . . ?
N1 C1 C6 C5 179.30(9) . . . . ?
C2 C1 C6 C5 -2.53(16) . . . . ?
N1 C1 C6 C7 0.19(12) . . . . ?
C2 C1 C6 C7 178.36(10) . . . . ?
C5 C6 C7 C8 -1.5(2) . . . . ?
C1 C6 C7 C8 177.45(12) . . . . ?
C5 C6 C7 C12 -178.75(12) . . . . ?
C1 C6 C7 C12 0.19(12) . . . . ?
C12 C7 C8 C9 0.22(16) . . . . ?
C6 C7 C8 C9 -176.77(11) . . . . ?
C7 C8 C9 C10 0.25(17) . . . . ?
C8 C9 C10 C11 -0.31(18) . . . . ?
C9 C10 C11 C12 -0.12(17) . . . . ?
C10 C11 C12 N1 177.59(11) . . . . ?
C10 C11 C12 C7 0.60(16) . . . . ?
C1 N1 C12 C11 -176.68(11) . . . . ?
C13 N1 C12 C11 -7.29(18) . . . . ?
C1 N1 C12 C7 0.61(12) . . . . ?
C13 N1 C12 C7 170.00(10) . . . . ?
C8 C7 C12 C11 -0.66(16) . . . . ?
C6 C7 C12 C11 177.05(10) . . . . ?
C8 C7 C12 N1 -178.21(10) . . . . ?
C6 C7 C12 N1 -0.49(12) . . . . ?
C1 N1 C13 C14 -137.34(11) . . . . ?
C12 N1 C13 C14 54.86(15) . . . . ?
C1 N1 C13 C18 41.83(15) . . . . ?
C12 N1 C13 C18 -125.98(12) . . . . ?
C18 C13 C14 C15 0.14(16) . . . . ?
N1 C13 C14 C15 179.30(10) . . . . ?
C13 C14 C15 C16 -1.44(17) . . . . ?
C14 C15 C16 C17 1.22(16) . . . . ?
C14 C15 C16 C19 -179.01(10) . . . . ?
C15 C16 C17 C18 0.29(16) . . . . ?
C19 C16 C17 C18 -179.48(10) . . . . ?
C16 C17 C18 C13 -1.58(17) . . . . ?
C14 C13 C18 C17 1.35(16) . . . . ?
N1 C13 C18 C17 -177.83(10) . . . . ?
C15 C16 C19 C20 25.00(16) . . . . ?
C17 C16 C19 C20 -155.24(11) . . . . ?
C15 C16 C19 C24 -155.56(11) . . . . ?
C17 C16 C19 C24 24.20(16) . . . . ?
C24 C19 C20 C21 0.14(17) . . . . ?
C16 C19 C20 C21 179.60(10) . . . . ?
C19 C20 C21 C22 -0.33(17) . . . . ?
C20 C21 C22 C23 -0.31(17) . . . . ?
C20 C21 C22 O1 -177.43(10) . . . . ?
C25 O1 C22 C23 79.02(14) . . . . ?
C25 O1 C22 C21 -103.81(12) . . . . ?
C21 C22 C23 C24 1.11(18) . . . . ?
O1 C22 C23 C24 178.23(10) . . . . ?
C22 C23 C24 C19 -1.30(18) . . . . ?
C20 C19 C24 C23 0.68(17) . . . . ?
C16 C19 C24 C23 -178.78(11) . . . . ?
C22 O1 C25 C26 8.89(16) . . . . ?
C22 O1 C25 C30 -173.11(10) . . . . ?
O1 C25 C26 C27 175.31(10) . . . . ?
C30 C25 C26 C27 -2.58(17) . . . . ?
C25 C26 C27 C28 0.33(17) . . . . ?
C26 C27 C28 C29 1.83(17) . . . . ?
C26 C27 C28 C31 -174.97(11) . . . . ?
C27 C28 C29 C30 -1.75(17) . . . . ?
C31 C28 C29 C30 175.08(10) . . . . ?
C28 C29 C30 C25 -0.49(17) . . . . ?
O1 C25 C30 C29 -175.39(10) . . . . ?
C26 C25 C30 C29 2.67(17) . . . . ?
C27 C28 C31 N2 124(3) . . . . ?
C29 C28 C31 N2 -53(3) . . . . ?
